data_7222963
loop_
_publ_author_name
'Weiss, J.'
'Neubert, H.S.'

_publ_section_title
;
 Zur Kenntnis der Metall-Schwefelstickstoff-Verbindungen IV. Die Struktur
 von (Pd (N S3)2)
;
_journal_name_full
;
Zeitschrift fuer Naturforschung, Teil B. Anorganische Chemie, Organische 
Chemie (2,1947-32,1977)
;
_journal_page_first 286
_journal_page_last 287
_journal_volume 21
_journal_year 1966
_chemical_formula_sum 'N2 Pd S6'
_chemical_name_systematic 'Pd (N S3)2'
_space_group_IT_number 14
_symmetry_space_group_name_Hall '-P 2yab'
_symmetry_space_group_name_H-M 'P 1 21/a 1'
_cell_angle_alpha 90
_cell_angle_beta 96.3
_cell_angle_gamma 90
_cell_formula_units_Z 4
_cell_length_a 7.14
_cell_length_b 8.99
_cell_length_c 12.165
_cell_volume 776.139
_citation_journal_id_ASTM ZENBAX
_cod_data_source_file Weiss_ZENBAX_1966_136.cif
_cod_data_source_block N2Pd1S6
_cod_original_cell_volume 776.1387
_cod_original_sg_symbol_Hall '-P 2ybc (z,y,-x)'
_cod_original_formula_sum 'N2 Pd1 S6'
_cod_database_code 7222963

loop_
_symmetry_equiv_pos_as_xyz
x,y,z
-x+1/2,y+1/2,-z
-x,-y,-z
x-1/2,-y-1/2,z

loop_
_atom_site_label
_atom_site_type_symbol
_atom_site_fract_x
_atom_site_fract_y
_atom_site_fract_z
_atom_site_occupancy
_atom_site_U_iso_or_equiv
S5 S 0.1399 0.3558 0.0717 1 0.0
S2 S 0.2107 -0.2878 0.3279 1 0.0
S6 S 0.1924 0.3052 0.3039 1 0.0
N2 N 0.1745 0.415 0.1953 1 0.0
Pd1 Pd 0.1796 0.0681 0.2449 1 0.0
S3 S 0.2278 -0.0012 0.4242 1 0.0
S1 S 0.1685 -0.1761 0.1884 1 0.0
S4 S 0.1366 0.1416 0.0659 1 0.0
N1 N 0.227 -0.19 0.5257 1 0.0
